data_4035167
loop_
_publ_author_name
'Mikhailov, Kirill I.'
'Galenko, Ekaterina E.'
'Galenko, Alexey V.'
'Novikov, Mikhail S.'
'Ivanov, Alexander Yu'
'Starova, Galina L.'
'Khlebnikov, Alexander F.'

_publ_section_title
;
 Fe(II)-Catalyzed Isomerization of 5-Chloroisoxazoles to 2
 H-Azirine-2-carbonyl Chlorides as a Key Stage in the Synthesis of
 Pyrazole-Nitrogen Heterocycle Dyads.
;
_journal_issue 6
_journal_name_full 'The Journal of organic chemistry'
_journal_page_first 3177
_journal_page_last 3187
_journal_paper_doi 10.1021/acs.joc.8b00069
_journal_volume 83
_journal_year 2018
_chemical_formula_moiety 'C12 H9 N3 O'
_chemical_formula_sum 'C12 H9 N3 O'
_chemical_formula_weight 211.22
_space_group_crystal_system monoclinic
_space_group_IT_number 14
_space_group_name_Hall '-P 2ybc'
_space_group_name_H-M_alt 'P 1 21/c 1'
_atom_sites_solution_hydrogens geom
_atom_sites_solution_primary iterative
_audit_creation_date 2017-04-19
_audit_creation_method
;
Olex2 1.2
(compiled 2017.03.28 svn.r3405 for OlexSys, GUI svn.r5335)
;
_cell_angle_alpha 90
_cell_angle_beta 98.965(4)
_cell_angle_gamma 90
_cell_formula_units_Z 4
_cell_length_a 6.6661(3)
_cell_length_b 14.0379(6)
_cell_length_c 10.8986(5)
_cell_measurement_reflns_used 2233
_cell_measurement_temperature 100(2)
_cell_measurement_theta_max 75.6430
_cell_measurement_theta_min 5.1660
_cell_volume 1007.41(8)
_computing_cell_refinement
;
CrysAlisPro, Agilent Technologies,
Version 1.171.37.35 (release 13-08-2014 CrysAlis171 .NET)
(compiled Aug 13 2014,18:06:01)
;
_computing_data_collection
;
CrysAlisPro, Agilent Technologies,
Version 1.171.37.35 (release 13-08-2014 CrysAlis171 .NET)
(compiled Aug 13 2014,18:06:01)
;
_computing_data_reduction
;
CrysAlisPro, Agilent Technologies,
Version 1.171.37.35 (release 13-08-2014 CrysAlis171 .NET)
(compiled Aug 13 2014,18:06:01)
;
_computing_molecular_graphics 'Olex2 (Dolomanov et al., 2009)'
_computing_publication_material 'Olex2 (Dolomanov et al., 2009)'
_computing_structure_refinement 'ShelXL (Sheldrick, 2015)'
_computing_structure_solution
;
Superflip (Palatinus & Chapuis, 2007;Palatinus & van der Lee, 2008;
Palatinus et al., 2012)
;
_diffrn_ambient_environment N~2~
_diffrn_ambient_temperature 100(2)
_diffrn_detector 'CCD plate'
_diffrn_detector_area_resol_mean 10.3829
_diffrn_detector_type Atlas
_diffrn_measured_fraction_theta_full 0.996
_diffrn_measured_fraction_theta_max 0.996
_diffrn_measurement_details
;
#__ type_ start__ end____ width___ exp.time_
  1 omega  -49.00   33.00   1.0000    1.0000
omega____ theta____ kappa____ phi______ frames
    -      -40.3787   38.0000 -120.0000 82

#__ type_ start__ end____ width___ exp.time_
  2 omega   -7.00   29.00   1.0000    1.0000
omega____ theta____ kappa____ phi______ frames
    -      -40.3787   77.0000  -30.0000 36

#__ type_ start__ end____ width___ exp.time_
  3 omega  -41.00   14.00   1.0000    1.0000
omega____ theta____ kappa____ phi______ frames
    -      -40.3787   38.0000  120.0000 55

#__ type_ start__ end____ width___ exp.time_
  4 omega   71.00  130.00   1.0000    1.0000
omega____ theta____ kappa____ phi______ frames
    -       40.3787  178.0000   60.0000 59

#__ type_ start__ end____ width___ exp.time_
  5 omega   84.00  176.00   1.0000    1.0000
omega____ theta____ kappa____ phi______ frames
    -      113.0000   30.0000  120.0000 92

#__ type_ start__ end____ width___ exp.time_
  6 omega   79.00  105.00   1.0000    1.0000
omega____ theta____ kappa____ phi______ frames
    -      113.0000 -112.0000  -60.0000 26

#__ type_ start__ end____ width___ exp.time_
  7 omega   66.00  100.00   1.0000    1.0000
omega____ theta____ kappa____ phi______ frames
    -      113.0000  -95.0000   30.0000 34

#__ type_ start__ end____ width___ exp.time_
  8 omega   62.00   91.00   1.0000    1.0000
omega____ theta____ kappa____ phi______ frames
    -      113.0000  -30.0000   60.0000 29

#__ type_ start__ end____ width___ exp.time_
  9 omega   40.00  115.00   1.0000    1.0000
omega____ theta____ kappa____ phi______ frames
    -      113.0000 -112.0000    0.0000 75

#__ type_ start__ end____ width___ exp.time_
 10 omega   45.00   97.00   1.0000    1.0000
omega____ theta____ kappa____ phi______ frames
    -      113.0000  -45.0000  -60.0000 52

#__ type_ start__ end____ width___ exp.time_
 11 omega   63.00  133.00   1.0000    1.0000
omega____ theta____ kappa____ phi______ frames
    -      113.0000  -61.0000 -180.0000 70

#__ type_ start__ end____ width___ exp.time_
 12 omega  102.00  162.00   1.0000    1.0000
omega____ theta____ kappa____ phi______ frames
    -      113.0000  112.0000 -180.0000 60

#__ type_ start__ end____ width___ exp.time_
 13 omega   36.00   91.00   1.0000    1.0000
omega____ theta____ kappa____ phi______ frames
    -      113.0000  -30.0000  150.0000 55

#__ type_ start__ end____ width___ exp.time_
 14 omega   -9.00   19.00   1.0000    1.0000
omega____ theta____ kappa____ phi______ frames
    -      -40.3787   38.0000 -180.0000 28

#__ type_ start__ end____ width___ exp.time_
 15 omega -111.00  -61.00   1.0000    1.0000
omega____ theta____ kappa____ phi______ frames
    -      -40.3787  -38.0000 -180.0000 50
;
_diffrn_measurement_device 'four-circle diffractometer'
_diffrn_measurement_device_type 'SuperNova, Dual, Cu at zero, Atlas'
_diffrn_measurement_method '\w scans'
_diffrn_orient_matrix_UB_11 0.0233753000
_diffrn_orient_matrix_UB_12 0.0964421000
_diffrn_orient_matrix_UB_13 -0.0636868000
_diffrn_orient_matrix_UB_21 0.0770281000
_diffrn_orient_matrix_UB_22 -0.0517455000
_diffrn_orient_matrix_UB_23 -0.1083039000
_diffrn_orient_matrix_UB_31 -0.2197209000
_diffrn_orient_matrix_UB_32 -0.0078651000
_diffrn_orient_matrix_UB_33 -0.0684890000
_diffrn_radiation_monochromator mirror
_diffrn_radiation_probe x-ray
_diffrn_radiation_type CuK\a
_diffrn_radiation_wavelength 1.54184
_diffrn_reflns_av_R_equivalents 0.0311
_diffrn_reflns_av_unetI/netI 0.0384
_diffrn_reflns_Laue_measured_fraction_full 0.996
_diffrn_reflns_Laue_measured_fraction_max 0.996
_diffrn_reflns_limit_h_max 5
_diffrn_reflns_limit_h_min -8
_diffrn_reflns_limit_k_max 17
_diffrn_reflns_limit_k_min -16
_diffrn_reflns_limit_l_max 13
_diffrn_reflns_limit_l_min -13
_diffrn_reflns_number 4378
_diffrn_reflns_point_group_measured_fraction_full 0.996
_diffrn_reflns_point_group_measured_fraction_max 0.996
_diffrn_reflns_theta_full 67.684
_diffrn_reflns_theta_max 69.955
_diffrn_reflns_theta_min 5.178
_diffrn_source 'sealed X-ray tube'
_diffrn_source_type 'SuperNova (Cu) X-ray Source'
_exptl_absorpt_coefficient_mu 0.757
_exptl_absorpt_correction_T_max 1.00000
_exptl_absorpt_correction_T_min 0.81576
_exptl_absorpt_correction_type multi-scan
_exptl_absorpt_process_details
;
CrysAlisPro, Agilent Technologies,
Version 1.171.37.35 (release 13-08-2014 CrysAlis171 .NET)
(compiled Aug 13 2014,18:06:01)
Empirical absorption correction using spherical harmonics,
 implemented in SCALE3 ABSPACK scaling algorithm.
;
_exptl_crystal_colour colorless
_exptl_crystal_density_diffrn 1.393
_exptl_crystal_density_method 'not measured'
_exptl_crystal_description
;
;
_exptl_crystal_F_000 440
_exptl_crystal_size_max 0.30
_exptl_crystal_size_mid 0.22
_exptl_crystal_size_min 0.10
_refine_diff_density_max 0.229
_refine_diff_density_min -0.239
_refine_diff_density_rms 0.048
_refine_ls_extinction_method none
_refine_ls_goodness_of_fit_ref 1.068
_refine_ls_hydrogen_treatment constr
_refine_ls_matrix_type full
_refine_ls_number_parameters 145
_refine_ls_number_reflns 1904
_refine_ls_number_restraints 0
_refine_ls_restrained_S_all 1.068
_refine_ls_R_factor_all 0.0477
_refine_ls_R_factor_gt 0.0394
_refine_ls_shift/su_max 0.000
_refine_ls_shift/su_mean 0.000
_refine_ls_structure_factor_coef Fsqd
_refine_ls_weighting_details 'w=1/[\s^2^(Fo^2^)+(0.0520P)^2^+0.2486P] where P=(Fo^2^+2Fc^2^)/3'
_refine_ls_weighting_scheme calc
_refine_ls_wR_factor_gt 0.0984
_refine_ls_wR_factor_ref 0.1054
_reflns_Friedel_coverage 0.000
_reflns_number_gt 1638
_reflns_number_total 1904
_reflns_threshold_expression 'I > 2\s(I)'
_cod_data_source_file jo8b00069_si_002.cif
_cod_data_source_block 1703hox
_cod_original_cell_volume 1007.40(8)
_cod_database_code 4035167
_shelx_shelxl_version_number 2014/7
_chemical_oxdiff_formula 'C28 h26 o8 n4'
_shelx_space_group_comment
;
The symmetry employed for this shelxl refinement is uniquely defined
by the following loop, which should always be used as a source of
symmetry information in preference to the above space-group names.
They are only intended as comments.
;
_reflns_odcompleteness_completeness 99.86
_reflns_odcompleteness_iscentric 1
_reflns_odcompleteness_theta 72.65
_olex2_refinement_description
;
1. Fixed Uiso
 At 1.2 times of:
  All C(H) groups
2.a Aromatic/amide H refined with riding coordinates:
 C16(H16), C6(H6), C14(H14), C15(H15), C11(H11), C5(H5), C2(H2), C3(H3), C4(H4)
;
_olex2_submission_special_instructions 'No special instructions were received'

loop_
_space_group_symop_operation_xyz
'x, y, z'
'-x, y+1/2, -z+1/2'
'-x, -y, -z'
'x, -y-1/2, z-1/2'

loop_
_atom_site_label
_atom_site_type_symbol
_atom_site_fract_x
_atom_site_fract_y
_atom_site_fract_z
_atom_site_U_iso_or_equiv
_atom_site_adp_type
_atom_site_occupancy
_atom_site_site_symmetry_order
_atom_site_calc_flag
_atom_site_refinement_flags_posn
O9 O 0.64546(16) 0.32497(8) 0.40662(9) 0.0199(3) Uani 1 1 d .
N12 N 0.40480(17) 0.24161(8) 0.27489(10) 0.0134(3) Uani 1 1 d .
N8 N 0.82728(19) 0.37764(10) 0.40508(12) 0.0204(3) Uani 1 1 d .
N13 N 0.32645(18) 0.20907(9) 0.15919(11) 0.0161(3) Uani 1 1 d .
C10 C 0.5848(2) 0.29321(10) 0.29077(13) 0.0136(3) Uani 1 1 d .
C16 C 0.2870(2) 0.21779(10) 0.36240(13) 0.0151(3) Uani 1 1 d .
H16 H 0.3111 0.2329 0.4465 0.018 Uiso 1 1 calc R
C7 C 0.8627(2) 0.37320(10) 0.29003(13) 0.0147(3) Uani 1 1 d .
C6 C 1.0850(2) 0.41997(10) 0.13612(14) 0.0179(3) Uani 1 1 d .
H6 H 0.9992 0.3871 0.0750 0.021 Uiso 1 1 calc R
C1 C 1.0435(2) 0.42193(10) 0.25713(13) 0.0149(3) Uani 1 1 d .
C14 C 0.1583(2) 0.16431(10) 0.17624(13) 0.0159(3) Uani 1 1 d .
H14 H 0.0709 0.1343 0.1131 0.019 Uiso 1 1 calc R
C15 C 0.1268(2) 0.16733(10) 0.30138(13) 0.0161(3) Uani 1 1 d .
H15 H 0.0199 0.1406 0.3350 0.019 Uiso 1 1 calc R
C11 C 0.7121(2) 0.31949(10) 0.21256(13) 0.0150(3) Uani 1 1 d .
H11 H 0.7037 0.3059 0.1284 0.018 Uiso 1 1 calc R
C5 C 1.2544(2) 0.46704(11) 0.10601(14) 0.0196(3) Uani 1 1 d .
H5 H 1.2814 0.4655 0.0248 0.024 Uiso 1 1 calc R
C2 C 1.1750(2) 0.47161(10) 0.34793(13) 0.0172(3) Uani 1 1 d .
H2 H 1.1491 0.4730 0.4293 0.021 Uiso 1 1 calc R
C3 C 1.3425(2) 0.51853(11) 0.31774(14) 0.0196(3) Uani 1 1 d .
H3 H 1.4282 0.5517 0.3785 0.023 Uiso 1 1 calc R
C4 C 1.3832(2) 0.51621(11) 0.19646(14) 0.0203(3) Uani 1 1 d .
H4 H 1.4965 0.5475 0.1761 0.024 Uiso 1 1 calc R

loop_
_atom_site_aniso_label
_atom_site_aniso_U_11
_atom_site_aniso_U_22
_atom_site_aniso_U_33
_atom_site_aniso_U_23
_atom_site_aniso_U_13
_atom_site_aniso_U_12
O9 0.0178(5) 0.0286(6) 0.0129(5) -0.0034(4) 0.0006(4) -0.0077(5)
N12 0.0131(6) 0.0154(6) 0.0107(6) -0.0011(4) -0.0007(4) 0.0003(5)
N8 0.0162(6) 0.0277(7) 0.0166(6) -0.0024(5) 0.0004(5) -0.0076(5)
N13 0.0184(6) 0.0177(6) 0.0108(6) -0.0018(5) -0.0017(5) -0.0002(5)
C10 0.0142(7) 0.0133(7) 0.0116(7) -0.0009(5) -0.0031(5) 0.0027(5)
C16 0.0171(7) 0.0164(7) 0.0114(7) 0.0018(5) 0.0014(5) 0.0035(6)
C7 0.0145(7) 0.0140(7) 0.0145(7) 0.0005(5) -0.0012(5) 0.0038(6)
C6 0.0176(7) 0.0174(7) 0.0175(7) -0.0031(6) -0.0007(6) 0.0008(6)
C1 0.0145(7) 0.0123(7) 0.0168(7) 0.0010(5) -0.0008(5) 0.0022(5)
C14 0.0151(7) 0.0157(7) 0.0153(7) -0.0006(5) -0.0024(5) -0.0010(5)
C15 0.0161(7) 0.0161(7) 0.0157(8) 0.0019(5) 0.0013(6) 0.0015(6)
C11 0.0158(7) 0.0164(7) 0.0118(7) -0.0010(5) -0.0004(5) 0.0005(6)
C5 0.0227(8) 0.0193(8) 0.0177(8) 0.0002(6) 0.0057(6) 0.0009(6)
C2 0.0199(8) 0.0171(7) 0.0138(7) -0.0010(6) -0.0001(6) 0.0014(6)
C3 0.0191(8) 0.0161(7) 0.0217(8) -0.0016(6) -0.0023(6) -0.0015(6)
C4 0.0180(8) 0.0158(7) 0.0274(9) 0.0015(6) 0.0045(6) -0.0014(6)

loop_
_atom_type_symbol
_atom_type_description
_atom_type_scat_dispersion_real
_atom_type_scat_dispersion_imag
_atom_type_scat_source
C C 0.0181 0.0091 'International Tables Vol C Tables 4.2.6.8 and 6.1.1.4'
H H 0.0000 0.0000 'International Tables Vol C Tables 4.2.6.8 and 6.1.1.4'
N N 0.0311 0.0180 'International Tables Vol C Tables 4.2.6.8 and 6.1.1.4'
O O 0.0492 0.0322 'International Tables Vol C Tables 4.2.6.8 and 6.1.1.4'

loop_
_geom_angle_atom_site_label_1
_geom_angle_atom_site_label_2
_geom_angle_atom_site_label_3
_geom_angle
C10 O9 N8 107.12(10)
N13 N12 C10 119.21(11)
N13 N12 C16 112.53(12)
C16 N12 C10 128.26(12)
C7 N8 O9 105.49(11)
C14 N13 N12 103.86(11)
O9 C10 N12 114.76(12)
O9 C10 C11 112.21(13)
C11 C10 N12 133.02(13)
N12 C16 H16 126.9
C15 C16 N12 106.12(13)
C15 C16 H16 126.9
N8 C7 C1 118.99(13)
N8 C7 C11 112.11(13)
C11 C7 C1 128.90(13)
C1 C6 H6 119.9
C1 C6 C5 120.25(14)
C5 C6 H6 119.9
C6 C1 C7 120.79(13)
C6 C1 C2 119.00(13)
C2 C1 C7 120.20(13)
N13 C14 H14 123.9
N13 C14 C15 112.20(13)
C15 C14 H14 123.9
C16 C15 C14 105.29(13)
C16 C15 H15 127.4
C14 C15 H15 127.4
C10 C11 C7 103.06(13)
C10 C11 H11 128.5
C7 C11 H11 128.5
C6 C5 H5 119.9
C4 C5 C6 120.29(14)
C4 C5 H5 119.9
C1 C2 H2 119.7
C3 C2 C1 120.64(13)
C3 C2 H2 119.7
C2 C3 H3 120.0
C2 C3 C4 120.06(14)
C4 C3 H3 120.0
C5 C4 C3 119.76(14)
C5 C4 H4 120.1
C3 C4 H4 120.1

loop_
_geom_bond_atom_site_label_1
_geom_bond_atom_site_label_2
_geom_bond_distance
O9 N8 1.4221(15)
O9 C10 1.3407(17)
N12 N13 1.3661(16)
N12 C10 1.3889(18)
N12 C16 1.3682(18)
N8 C7 1.3131(19)
N13 C14 1.3232(19)
C10 C11 1.345(2)
C16 H16 0.9300
C16 C15 1.365(2)
C7 C1 1.477(2)
C7 C11 1.4232(19)
C6 H6 0.9300
C6 C1 1.389(2)
C6 C5 1.391(2)
C1 C2 1.4014(19)
C14 H14 0.9300
C14 C15 1.412(2)
C15 H15 0.9300
C11 H11 0.9300
C5 H5 0.9300
C5 C4 1.386(2)
C2 H2 0.9300
C2 C3 1.380(2)
C3 H3 0.9300
C3 C4 1.391(2)
C4 H4 0.9300

loop_
_geom_torsion_atom_site_label_1
_geom_torsion_atom_site_label_2
_geom_torsion_atom_site_label_3
_geom_torsion_atom_site_label_4
_geom_torsion
O9 N8 C7 C1 179.79(11)
O9 N8 C7 C11 0.01(16)
O9 C10 C11 C7 -0.61(16)
N12 N13 C14 C15 -0.08(16)
N12 C10 C11 C7 178.44(15)
N12 C16 C15 C14 -0.43(15)
N8 O9 C10 N12 -178.59(11)
N8 O9 C10 C11 0.64(16)
N8 C7 C1 C6 -179.18(14)
N8 C7 C1 C2 0.3(2)
N8 C7 C11 C10 0.36(17)
N13 N12 C10 O9 177.69(11)
N13 N12 C10 C11 -1.3(2)
N13 N12 C16 C15 0.42(16)
N13 C14 C15 C16 0.33(17)
C10 O9 N8 C7 -0.38(15)
C10 N12 N13 C14 -179.73(12)
C10 N12 C16 C15 179.88(13)
C16 N12 N13 C14 -0.21(15)
C16 N12 C10 O9 -1.7(2)
C16 N12 C10 C11 179.22(15)
C7 C1 C2 C3 -179.03(13)
C6 C1 C2 C3 0.5(2)
C6 C5 C4 C3 -0.1(2)
C1 C7 C11 C10 -179.40(14)
C1 C6 C5 C4 0.0(2)
C1 C2 C3 C4 -0.5(2)
C11 C7 C1 C6 0.6(2)
C11 C7 C1 C2 -179.94(14)
C5 C6 C1 C7 179.28(13)
C5 C6 C1 C2 -0.2(2)
C2 C3 C4 C5 0.3(2)
